data_1550628
loop_
_publ_author_name
'El-Hiti, Gamal A.'
'Abdel-Wahab, Bakr F.'
'Alqahtani, Alaa'
'Hegazy, Amany S.'
'Kariuki, Benson M.'

_publ_section_title
;
 3-[5-Methyl-1-(4-methylphenyl)-1<i>H</i>-1,2,3-triazol-4-yl]-1-phenyl-1<i>H</i>-pyrazole-4-carbaldehyde
;
_journal_coeditor_code HB4285
_journal_issue 2
_journal_name_full IUCrData
_journal_page_first x190217
_journal_paper_doi 10.1107/S2414314619002177
_journal_volume 4
_journal_year 2019
_chemical_formula_iupac 'C20 H17 N5 O'
_chemical_formula_moiety 'C20 H17 N5 O'
_chemical_formula_sum 'C20 H17 N5 O'
_chemical_formula_weight 343.39
_chemical_name_systematic
3-[5-Methyl-1-(4-methylphenyl)-1<i>H</i>-1,2,3-triazol-4-yl]-1-phenyl-1<i>H</i>-pyrazole-4-carbaldehyde
_space_group_crystal_system triclinic
_space_group_IT_number 2
_space_group_name_Hall '-P 1'
_space_group_name_H-M_alt 'P -1'
_symmetry_space_group_name_Hall '-P 1'
_symmetry_space_group_name_H-M 'P -1'
_atom_sites_solution_hydrogens geom
_atom_sites_solution_primary direct
_audit_creation_method SHELXL-2018/1
_cell_angle_alpha 93.490(4)
_cell_angle_beta 95.702(5)
_cell_angle_gamma 107.729(6)
_cell_formula_units_Z 4
_cell_length_a 9.7894(7)
_cell_length_b 10.9830(6)
_cell_length_c 17.2596(8)
_cell_measurement_reflns_used 3321
_cell_measurement_temperature 296(2)
_cell_measurement_theta_max 25.9760
_cell_measurement_theta_min 3.9410
_cell_volume 1750.67(19)
_computing_cell_refinement
;
CrysAlis PRO (Rigaku OD, 2015)
;
_computing_data_collection
;
CrysAlis PRO (Rigaku OD, 2015)
;
_computing_data_reduction
;
CrysAlis PRO (Rigaku OD, 2015)
;
_computing_molecular_graphics
;
ORTEP-3 for Windows and WinGX (Farrugia, 2012)
;
_computing_publication_material
;
<i>CHEMDRAW Ultra</i> (Cambridge Soft, 2001)
;
_computing_structure_refinement
;
SHELXL2018 (Sheldrick, 2015)
;
_computing_structure_solution
;
SHELXS97 (Sheldrick, 2008)
;
_diffrn_ambient_temperature 296(2)
_diffrn_measured_fraction_theta_full 0.999
_diffrn_measured_fraction_theta_max 0.816
_diffrn_measurement_device_type 'Rigaku Oxford Diffraction SuperNova, Dual, Cu at zero, Atlas'
_diffrn_measurement_method '\w scans'
_diffrn_radiation_type MoK\a
_diffrn_radiation_wavelength 0.71073
_diffrn_reflns_av_R_equivalents 0.0326
_diffrn_reflns_av_unetI/netI 0.0655
_diffrn_reflns_limit_h_max 12
_diffrn_reflns_limit_h_min -11
_diffrn_reflns_limit_k_max 14
_diffrn_reflns_limit_k_min -14
_diffrn_reflns_limit_l_max 18
_diffrn_reflns_limit_l_min -22
_diffrn_reflns_number 16161
_diffrn_reflns_theta_full 25.242
_diffrn_reflns_theta_max 29.997
_diffrn_reflns_theta_min 1.191
_diffrn_standards_decay_% 0
_diffrn_standards_interval_count 0
_diffrn_standards_interval_time 0
_diffrn_standards_number 0
_exptl_absorpt_coefficient_mu 0.085
_exptl_absorpt_correction_T_max 0.993
_exptl_absorpt_correction_T_min 0.988
_exptl_absorpt_correction_type gaussian
_exptl_absorpt_process_details
;
(CrysAlisPro; Rigaku OD, 2015)
;
_exptl_crystal_colour colourless
_exptl_crystal_density_diffrn 1.303
_exptl_crystal_description block
_exptl_crystal_F_000 720
_exptl_crystal_size_max 0.505
_exptl_crystal_size_mid 0.288
_exptl_crystal_size_min 0.208
_refine_diff_density_max 0.209
_refine_diff_density_min -0.181
_refine_ls_extinction_coef 0.0073(12)
_refine_ls_extinction_expression Fc^*^=kFc[1+0.001xFc^2^\l^3^/sin(2\q)]^-1/4^
_refine_ls_extinction_method
;
SHELXL2018 (Sheldrick, 2015)
;
_refine_ls_goodness_of_fit_ref 1.018
_refine_ls_hydrogen_treatment constr
_refine_ls_matrix_type full
_refine_ls_number_parameters 474
_refine_ls_number_reflns 8348
_refine_ls_number_restraints 0
_refine_ls_restrained_S_all 1.018
_refine_ls_R_factor_all 0.1244
_refine_ls_R_factor_gt 0.0647
_refine_ls_shift/su_max 0.000
_refine_ls_shift/su_mean 0.000
_refine_ls_structure_factor_coef Fsqd
_refine_ls_weighting_details 'w=1/[\s^2^(Fo^2^)+(0.0654P)^2^+0.3491P] where P=(Fo^2^+2Fc^2^)/3'
_refine_ls_weighting_scheme calc
_refine_ls_wR_factor_gt 0.1441
_refine_ls_wR_factor_ref 0.1862
_reflns_number_gt 4289
_reflns_number_total 8348
_reflns_threshold_expression 'I > 2\s(I)'
_cod_data_source_file hb4285sup1.cif
_cod_data_source_block I
_cod_database_code 1550628
_shelx_space_group_comment
;
The symmetry employed for this shelxl refinement is uniquely defined
by the following loop, which should always be used as a source of
symmetry information in preference to the above space-group names.
They are only intended as comments.
;
_shelx_estimated_absorpt_t_min 0.958
_shelx_estimated_absorpt_t_max 0.983

loop_
_space_group_symop_operation_xyz
'x, y, z'
'-x, -y, -z'

loop_
_atom_site_type_symbol
_atom_site_label
_atom_site_fract_x
_atom_site_fract_y
_atom_site_fract_z
_atom_site_U_iso_or_equiv
_atom_site_adp_type
_atom_site_calc_flag
_atom_site_occupancy
C C1 0.0712(4) -0.3249(3) 1.28244(17) 0.1113(12) Uani d 1
H H1A 0.052641 -0.415552 1.284534 0.167 Uiso calc 1
H H1B -0.016407 -0.304173 1.286566 0.167 Uiso calc 1
H H1C 0.142888 -0.279085 1.324964 0.167 Uiso calc 1
C C2 0.1253(3) -0.2870(2) 1.20609(15) 0.0772(8) Uani d 1
C C3 0.2465(3) -0.3124(2) 1.18414(15) 0.0784(8) Uani d 1
H H3 0.292625 -0.356492 1.216383 0.094 Uiso calc 1
C C4 0.3012(3) -0.2741(2) 1.11560(14) 0.0683(7) Uani d 1
H H4 0.383419 -0.291762 1.102293 0.082 Uiso calc 1
C C5 0.2333(3) -0.2101(2) 1.06756(13) 0.0606(6) Uani d 1
C C6 0.1083(3) -0.1885(2) 1.08590(16) 0.0775(8) Uani d 1
H H6 0.059060 -0.149184 1.051878 0.093 Uiso calc 1
C C7 0.0567(3) -0.2258(3) 1.15538(17) 0.0846(8) Uani d 1
H H7 -0.026400 -0.209094 1.168172 0.101 Uiso calc 1
C C8 0.2966(3) -0.0657(2) 0.95852(13) 0.0593(6) Uani d 1
C C9 0.3572(2) -0.08357(19) 0.89240(13) 0.0551(5) Uani d 1
C C10 0.2546(4) 0.0452(2) 0.98959(17) 0.0928(10) Uani d 1
H H10A 0.263488 0.049410 1.045658 0.139 Uiso calc 1
H H10B 0.156385 0.034654 0.969319 0.139 Uiso calc 1
H H10C 0.316988 0.123090 0.973863 0.139 Uiso calc 1
C C11 0.3917(2) -0.00234(19) 0.82856(13) 0.0541(5) Uani d 1
C C12 0.4634(2) -0.01785(19) 0.76307(13) 0.0564(6) Uani d 1
C C13 0.4665(2) 0.0866(2) 0.72310(13) 0.0569(6) Uani d 1
H H13 0.506839 0.105062 0.676932 0.068 Uiso calc 1
C C14 0.5234(3) -0.1176(2) 0.74118(16) 0.0792(8) Uani d 1
H H14 0.514676 -0.183787 0.773318 0.095 Uiso calc 1
C C15 0.3862(2) 0.2794(2) 0.74615(14) 0.0571(6) Uani d 1
C C16 0.4153(3) 0.3263(2) 0.67588(15) 0.0695(7) Uani d 1
H H16 0.444824 0.279264 0.638028 0.083 Uiso calc 1
C C17 0.4001(3) 0.4442(3) 0.66179(18) 0.0809(8) Uani d 1
H H17 0.418989 0.476358 0.613998 0.097 Uiso calc 1
C C18 0.3579(3) 0.5140(3) 0.7172(2) 0.0882(9) Uani d 1
H H18 0.346166 0.592598 0.707025 0.106 Uiso calc 1
C C19 0.3328(4) 0.4676(3) 0.7881(2) 0.1017(10) Uani d 1
H H19 0.306254 0.516093 0.826522 0.122 Uiso calc 1
C C20 0.3465(3) 0.3496(2) 0.80313(17) 0.0830(8) Uani d 1
H H20 0.328967 0.318124 0.851216 0.100 Uiso calc 1
C C21 -0.2941(4) 0.5864(3) 0.98610(19) 0.1168(13) Uani d 1
H H21A -0.241402 0.636997 1.033160 0.175 Uiso calc 1
H H21B -0.306369 0.497299 0.991423 0.175 Uiso calc 1
H H21C -0.387077 0.598747 0.977108 0.175 Uiso calc 1
C C22 -0.2114(4) 0.6273(2) 0.91809(16) 0.0783(8) Uani d 1
C C23 -0.0752(4) 0.6162(2) 0.91614(16) 0.0821(8) Uani d 1
H H23 -0.035778 0.580842 0.956870 0.098 Uiso calc 1
C C24 0.0042(3) 0.6561(2) 0.85547(15) 0.0720(7) Uani d 1
H H24 0.096526 0.648968 0.855653 0.086 Uiso calc 1
C C25 -0.0551(3) 0.7065(2) 0.79484(14) 0.0618(6) Uani d 1
C C26 -0.1919(3) 0.7160(2) 0.79411(16) 0.0765(7) Uani d 1
H H26 -0.232868 0.748106 0.752328 0.092 Uiso calc 1
C C27 -0.2682(3) 0.6769(3) 0.85651(17) 0.0845(8) Uani d 1
H H27 -0.360245 0.684591 0.856511 0.101 Uiso calc 1
C C28 0.0488(2) 0.8566(2) 0.69514(13) 0.0569(6) Uani d 1
C C29 0.1348(2) 0.8423(2) 0.63965(13) 0.0569(6) Uani d 1
C C30 -0.0065(3) 0.9633(2) 0.71839(16) 0.0752(7) Uani d 1
H H30A -0.097793 0.952025 0.687926 0.113 Uiso calc 1
H H30B 0.061226 1.043504 0.709403 0.113 Uiso calc 1
H H30C -0.018804 0.963322 0.772884 0.113 Uiso calc 1
C C31 0.1888(2) 0.92652(19) 0.57980(13) 0.0561(5) Uani d 1
C C32 0.2710(2) 0.9107(2) 0.51911(13) 0.0576(6) Uani d 1
C C33 0.2840(3) 1.0170(2) 0.47884(13) 0.0600(6) Uani d 1
H H33 0.331495 1.035272 0.434849 0.072 Uiso calc 1
C C34 0.3304(3) 0.8080(2) 0.50072(15) 0.0704(7) Uani d 1
H H34 0.321107 0.744151 0.534681 0.084 Uiso calc 1
C C35 0.2025(3) 1.2106(2) 0.49593(13) 0.0576(6) Uani d 1
C C36 0.2778(3) 1.2760(2) 0.44062(16) 0.0752(7) Uani d 1
H H36 0.337994 1.241736 0.414163 0.090 Uiso calc 1
C C37 0.2636(3) 1.3934(3) 0.42448(18) 0.0846(8) Uani d 1
H H37 0.312940 1.437398 0.386147 0.102 Uiso calc 1
C C38 0.1782(3) 1.4455(3) 0.46404(18) 0.0845(8) Uani d 1
H H38 0.169949 1.525055 0.453187 0.101 Uiso calc 1
C C39 0.1041(3) 1.3800(3) 0.52007(19) 0.0872(8) Uani d 1
H H39 0.046390 1.415715 0.547634 0.105 Uiso calc 1
C C40 0.1150(3) 1.2619(2) 0.53551(16) 0.0723(7) Uani d 1
H H40 0.063151 1.216867 0.572699 0.087 Uiso calc 1
N N1 0.2891(2) -0.17216(16) 0.99594(11) 0.0587(5) Uani d 1
N N2 0.3447(2) -0.25196(18) 0.95537(12) 0.0697(6) Uani d 1
N N3 0.3860(2) -0.19775(18) 0.89270(12) 0.0686(6) Uani d 1
N N4 0.3537(2) 0.10420(16) 0.82772(11) 0.0574(5) Uani d 1
N N5 0.4016(2) 0.15758(16) 0.76206(10) 0.0547(5) Uani d 1
N N6 0.0278(2) 0.74817(17) 0.73213(11) 0.0614(5) Uani d 1
N N7 0.0988(2) 0.67146(19) 0.70172(13) 0.0741(6) Uani d 1
N N8 0.1638(2) 0.72915(18) 0.64519(12) 0.0719(6) Uani d 1
N N9 0.1551(2) 1.03480(17) 0.57660(11) 0.0605(5) Uani d 1
N N10 0.2162(2) 1.08935(16) 0.51417(11) 0.0580(5) Uani d 1
O O1 0.5843(3) -0.12112(19) 0.68400(12) 0.1063(8) Uani d 1
O O2 0.3917(2) 0.80038(17) 0.44354(12) 0.0902(6) Uani d 1

loop_
_atom_site_aniso_label
_atom_site_aniso_U_11
_atom_site_aniso_U_22
_atom_site_aniso_U_33
_atom_site_aniso_U_12
_atom_site_aniso_U_13
_atom_site_aniso_U_23
C1 0.144(3) 0.101(2) 0.074(2) 0.008(2) 0.040(2) 0.0128(16)
C2 0.096(2) 0.0605(15) 0.0641(16) 0.0059(14) 0.0200(15) 0.0026(12)
C3 0.087(2) 0.0705(16) 0.0652(16) 0.0068(14) 0.0003(15) 0.0151(12)
C4 0.0671(17) 0.0643(14) 0.0689(16) 0.0136(12) 0.0065(13) 0.0098(11)
C5 0.0720(17) 0.0538(12) 0.0563(14) 0.0173(11) 0.0165(12) 0.0064(10)
C6 0.093(2) 0.0785(17) 0.0757(18) 0.0398(15) 0.0318(16) 0.0174(13)
C7 0.101(2) 0.0785(17) 0.085(2) 0.0324(15) 0.0422(17) 0.0120(14)
C8 0.0672(16) 0.0532(12) 0.0622(14) 0.0229(10) 0.0153(12) 0.0071(10)
C9 0.0568(14) 0.0509(12) 0.0619(14) 0.0207(10) 0.0136(11) 0.0068(9)
C10 0.145(3) 0.0704(17) 0.087(2) 0.0547(17) 0.054(2) 0.0168(14)
C11 0.0531(14) 0.0516(12) 0.0608(13) 0.0194(10) 0.0116(11) 0.0068(9)
C12 0.0634(15) 0.0528(12) 0.0596(13) 0.0245(10) 0.0176(11) 0.0067(10)
C13 0.0648(15) 0.0580(13) 0.0537(13) 0.0249(10) 0.0173(11) 0.0052(10)
C14 0.111(2) 0.0722(16) 0.0775(18) 0.0512(15) 0.0417(17) 0.0198(13)
C15 0.0570(14) 0.0526(12) 0.0675(15) 0.0245(10) 0.0098(11) 0.0094(10)
C16 0.0777(18) 0.0673(15) 0.0711(16) 0.0314(12) 0.0118(13) 0.0155(12)
C17 0.080(2) 0.0735(17) 0.095(2) 0.0288(14) 0.0089(16) 0.0280(14)
C18 0.085(2) 0.0627(16) 0.126(3) 0.0344(14) 0.0134(19) 0.0214(16)
C19 0.125(3) 0.084(2) 0.125(3) 0.0628(19) 0.049(2) 0.0189(18)
C20 0.110(2) 0.0732(17) 0.0891(19) 0.0511(15) 0.0407(17) 0.0199(14)
C21 0.173(4) 0.088(2) 0.101(2) 0.036(2) 0.078(3) 0.0295(17)
C22 0.107(2) 0.0591(15) 0.0721(17) 0.0218(14) 0.0352(16) 0.0124(12)
C23 0.111(3) 0.0705(16) 0.0643(16) 0.0251(15) 0.0124(16) 0.0208(12)
C24 0.0776(18) 0.0693(15) 0.0713(16) 0.0234(13) 0.0105(14) 0.0207(12)
C25 0.0690(17) 0.0595(13) 0.0603(14) 0.0218(11) 0.0141(12) 0.0132(10)
C26 0.0767(19) 0.0902(18) 0.0752(17) 0.0375(14) 0.0216(15) 0.0259(14)
C27 0.086(2) 0.0864(18) 0.093(2) 0.0335(15) 0.0396(17) 0.0244(15)
C28 0.0613(15) 0.0559(13) 0.0580(13) 0.0228(10) 0.0110(11) 0.0115(10)
C29 0.0617(15) 0.0528(12) 0.0617(14) 0.0232(10) 0.0134(11) 0.0098(10)
C30 0.096(2) 0.0646(15) 0.0789(17) 0.0362(13) 0.0351(15) 0.0152(12)
C31 0.0607(14) 0.0505(12) 0.0582(13) 0.0176(10) 0.0120(11) 0.0061(9)
C32 0.0596(15) 0.0556(12) 0.0606(14) 0.0200(10) 0.0143(11) 0.0064(10)
C33 0.0641(15) 0.0590(13) 0.0598(14) 0.0196(11) 0.0207(12) 0.0057(10)
C34 0.0821(19) 0.0619(14) 0.0759(17) 0.0289(12) 0.0279(15) 0.0102(12)
C35 0.0623(15) 0.0531(12) 0.0598(14) 0.0205(10) 0.0099(11) 0.0076(10)
C36 0.091(2) 0.0647(15) 0.0822(18) 0.0324(13) 0.0331(15) 0.0203(12)
C37 0.097(2) 0.0700(17) 0.095(2) 0.0297(15) 0.0285(17) 0.0278(14)
C38 0.090(2) 0.0625(16) 0.108(2) 0.0327(14) 0.0123(18) 0.0197(15)
C39 0.089(2) 0.0835(19) 0.110(2) 0.0512(16) 0.0255(18) 0.0232(16)
C40 0.0728(18) 0.0739(16) 0.0822(18) 0.0340(13) 0.0226(14) 0.0204(13)
N1 0.0696(13) 0.0540(10) 0.0591(11) 0.0256(9) 0.0167(10) 0.0091(8)
N2 0.0860(15) 0.0680(12) 0.0720(13) 0.0403(11) 0.0296(12) 0.0191(10)
N3 0.0815(15) 0.0659(12) 0.0729(13) 0.0362(10) 0.0286(11) 0.0185(10)
N4 0.0600(12) 0.0587(11) 0.0600(11) 0.0240(9) 0.0172(9) 0.0110(8)
N5 0.0581(12) 0.0540(10) 0.0580(11) 0.0236(8) 0.0138(9) 0.0095(8)
N6 0.0687(13) 0.0632(11) 0.0628(12) 0.0307(9) 0.0189(10) 0.0167(9)
N7 0.0845(16) 0.0707(13) 0.0863(15) 0.0420(11) 0.0322(13) 0.0260(11)
N8 0.0841(16) 0.0666(12) 0.0811(14) 0.0371(11) 0.0322(12) 0.0239(10)
N9 0.0693(13) 0.0582(11) 0.0593(12) 0.0232(9) 0.0190(10) 0.0122(8)
N10 0.0654(13) 0.0536(10) 0.0590(11) 0.0200(9) 0.0191(10) 0.0101(8)
O1 0.160(2) 0.1014(14) 0.0995(15) 0.0799(14) 0.0765(15) 0.0327(11)
O2 0.1142(16) 0.0829(12) 0.0947(14) 0.0493(11) 0.0510(13) 0.0147(10)

loop_
_atom_type_symbol
_atom_type_description
_atom_type_scat_dispersion_real
_atom_type_scat_dispersion_imag
_atom_type_scat_source
C C 0.0033 0.0016 'International Tables Vol C Tables 4.2.6.8 and 6.1.1.4'
H H 0.0000 0.0000 'International Tables Vol C Tables 4.2.6.8 and 6.1.1.4'
N N 0.0061 0.0033 'International Tables Vol C Tables 4.2.6.8 and 6.1.1.4'
O O 0.0106 0.0060 'International Tables Vol C Tables 4.2.6.8 and 6.1.1.4'

loop_
_geom_angle_atom_site_label_1
_geom_angle_atom_site_label_2
_geom_angle_atom_site_label_3
_geom_angle
C2 C1 H1A 109.5
C2 C1 H1B 109.5
H1A C1 H1B 109.5
C2 C1 H1C 109.5
H1A C1 H1C 109.5
H1B C1 H1C 109.5
C7 C2 C3 117.4(2)
C7 C2 C1 121.7(3)
C3 C2 C1 121.0(3)
C2 C3 C4 121.9(3)
C2 C3 H3 119.0
C4 C3 H3 119.0
C5 C4 C3 119.4(3)
C5 C4 H4 120.3
C3 C4 H4 120.3
C4 C5 C6 120.1(2)
C4 C5 N1 119.3(2)
C6 C5 N1 120.5(2)
C5 C6 C7 119.4(3)
C5 C6 H6 120.3
C7 C6 H6 120.3
C2 C7 C6 121.6(3)
C2 C7 H7 119.2
C6 C7 H7 119.2
N1 C8 C9 104.48(18)
N1 C8 C10 124.7(2)
C9 C8 C10 130.7(2)
N3 C9 C8 108.58(19)
N3 C9 C11 121.1(2)
C8 C9 C11 130.3(2)
C8 C10 H10A 109.5
C8 C10 H10B 109.5
H10A C10 H10B 109.5
C8 C10 H10C 109.5
H10A C10 H10C 109.5
H10B C10 H10C 109.5
N4 C11 C12 110.92(18)
N4 C11 C9 119.4(2)
C12 C11 C9 129.7(2)
C13 C12 C11 104.52(18)
C13 C12 C14 125.7(2)
C11 C12 C14 129.7(2)
N5 C13 C12 108.00(19)
N5 C13 H13 126.0
C12 C13 H13 126.0
O1 C14 C12 124.5(2)
O1 C14 H14 117.7
C12 C14 H14 117.7
C16 C15 C20 120.8(2)
C16 C15 N5 120.2(2)
C20 C15 N5 119.0(2)
C15 C16 C17 119.3(3)
C15 C16 H16 120.4
C17 C16 H16 120.4
C18 C17 C16 120.6(3)
C18 C17 H17 119.7
C16 C17 H17 119.7
C17 C18 C19 119.6(3)
C17 C18 H18 120.2
C19 C18 H18 120.2
C18 C19 C20 120.6(3)
C18 C19 H19 119.7
C20 C19 H19 119.7
C15 C20 C19 119.1(3)
C15 C20 H20 120.4
C19 C20 H20 120.4
C22 C21 H21A 109.5
C22 C21 H21B 109.5
H21A C21 H21B 109.5
C22 C21 H21C 109.5
H21A C21 H21C 109.5
H21B C21 H21C 109.5
C27 C22 C23 117.8(2)
C27 C22 C21 121.4(3)
C23 C22 C21 120.7(3)
C22 C23 C24 121.9(3)
C22 C23 H23 119.1
C24 C23 H23 119.1
C25 C24 C23 119.0(3)
C25 C24 H24 120.5
C23 C24 H24 120.5
C24 C25 C26 120.6(2)
C24 C25 N6 118.8(2)
C26 C25 N6 120.6(2)
C25 C26 C27 119.1(3)
C25 C26 H26 120.4
C27 C26 H26 120.4
C22 C27 C26 121.6(3)
C22 C27 H27 119.2
C26 C27 H27 119.2
N6 C28 C29 103.65(18)
N6 C28 C30 124.0(2)
C29 C28 C30 132.2(2)
N8 C29 C28 109.49(18)
N8 C29 C31 121.5(2)
C28 C29 C31 129.0(2)
C28 C30 H30A 109.5
C28 C30 H30B 109.5
H30A C30 H30B 109.5
C28 C30 H30C 109.5
H30A C30 H30C 109.5
H30B C30 H30C 109.5
N9 C31 C32 111.11(18)
N9 C31 C29 118.7(2)
C32 C31 C29 130.2(2)
C33 C32 C31 104.39(19)
C33 C32 C34 125.8(2)
C31 C32 C34 129.8(2)
N10 C33 C32 107.81(19)
N10 C33 H33 126.1
C32 C33 H33 126.1
O2 C34 C32 123.9(2)
O2 C34 H34 118.1
C32 C34 H34 118.1
C36 C35 C40 120.2(2)
C36 C35 N10 120.5(2)
C40 C35 N10 119.3(2)
C35 C36 C37 119.3(2)
C35 C36 H36 120.3
C37 C36 H36 120.3
C38 C37 C36 120.7(3)
C38 C37 H37 119.6
C36 C37 H37 119.6
C37 C38 C39 119.7(3)
C37 C38 H38 120.2
C39 C38 H38 120.2
C38 C39 C40 120.2(3)
C38 C39 H39 119.9
C40 C39 H39 119.9
C35 C40 C39 119.8(2)
C35 C40 H40 120.1
C39 C40 H40 120.1
C8 N1 N2 110.73(17)
C8 N1 C5 130.73(19)
N2 N1 C5 118.54(17)
N3 N2 N1 107.00(17)
N2 N3 C9 109.21(18)
C11 N4 N5 104.88(17)
C13 N5 N4 111.67(17)
C13 N5 C15 128.83(18)
N4 N5 C15 119.37(17)
C28 N6 N7 111.17(18)
C28 N6 C25 130.08(19)
N7 N6 C25 118.74(18)
N8 N7 N6 107.05(18)
N7 N8 C29 108.63(19)
C31 N9 N10 104.86(18)
C33 N10 N9 111.82(18)
C33 N10 C35 129.31(19)
N9 N10 C35 118.86(18)

loop_
_geom_bond_atom_site_label_1
_geom_bond_atom_site_label_2
_geom_bond_distance
C1 C2 1.504(3)
C1 H1A 0.9600
C1 H1B 0.9600
C1 H1C 0.9600
C2 C7 1.378(4)
C2 C3 1.380(4)
C3 C4 1.383(3)
C3 H3 0.9300
C4 C5 1.367(3)
C4 H4 0.9300
C5 C6 1.378(3)
C5 N1 1.435(3)
C6 C7 1.384(3)
C6 H6 0.9300
C7 H7 0.9300
C8 N1 1.356(3)
C8 C9 1.368(3)
C8 C10 1.486(3)
C9 N3 1.367(3)
C9 C11 1.461(3)
C10 H10A 0.9600
C10 H10B 0.9600
C10 H10C 0.9600
C11 N4 1.332(3)
C11 C12 1.416(3)
C12 C13 1.369(3)
C12 C14 1.440(3)
C13 N5 1.336(3)
C13 H13 0.9300
C14 O1 1.207(3)
C14 H14 0.9300
C15 C16 1.368(3)
C15 C20 1.371(3)
C15 N5 1.430(3)
C16 C17 1.381(3)
C16 H16 0.9300
C17 C18 1.363(4)
C17 H17 0.9300
C18 C19 1.370(4)
C18 H18 0.9300
C19 C20 1.380(4)
C19 H19 0.9300
C20 H20 0.9300
C21 C22 1.505(3)
C21 H21A 0.9600
C21 H21B 0.9600
C21 H21C 0.9600
C22 C27 1.368(4)
C22 C23 1.379(4)
C23 C24 1.380(3)
C23 H23 0.9300
C24 C25 1.373(3)
C24 H24 0.9300
C25 C26 1.374(3)
C25 N6 1.431(3)
C26 C27 1.387(3)
C26 H26 0.9300
C27 H27 0.9300
C28 N6 1.356(3)
C28 C29 1.369(3)
C28 C30 1.483(3)
C29 N8 1.363(3)
C29 C31 1.459(3)
C30 H30A 0.9600
C30 H30B 0.9600
C30 H30C 0.9600
C31 N9 1.330(3)
C31 C32 1.416(3)
C32 C33 1.374(3)
C32 C34 1.450(3)
C33 N10 1.337(3)
C33 H33 0.9300
C34 O2 1.216(3)
C34 H34 0.9300
C35 C36 1.368(3)
C35 C40 1.372(3)
C35 N10 1.429(3)
C36 C37 1.380(3)
C36 H36 0.9300
C37 C38 1.360(4)
C37 H37 0.9300
C38 C39 1.373(4)
C38 H38 0.9300
C39 C40 1.373(3)
C39 H39 0.9300
C40 H40 0.9300
N1 N2 1.359(3)
N2 N3 1.306(2)
N4 N5 1.366(2)
N6 N7 1.358(3)
N7 N8 1.308(3)
N9 N10 1.366(2)

loop_
_geom_hbond_atom_site_label_D
_geom_hbond_atom_site_label_H
_geom_hbond_atom_site_label_A
_geom_hbond_site_symmetry_A
_geom_hbond_distance_DH
_geom_hbond_distance_HA
_geom_hbond_distance_DA
_geom_hbond_angle_DHA
_geom_hbond_publ_flag
C13 H13 O2 2_666 0.93 2.54 3.452(3) 168 yes
C16 H16 O2 2_666 0.93 2.54 3.432(3) 161 yes
C33 H33 O1 2_666 0.93 2.42 3.329(3) 165 yes
C36 H36 O1 2_666 0.93 2.41 3.297(3) 160 yes

_cod_database_fobs_code 1550628
